data_2104372
loop_
_publ_author_name
'Coles, Simon'
'Davies, David'
'Hursthouse, Michael'
'Ye\,silot, Serkan'
'\,Co\,sut, B\"unyemin'
'K\?il\?i\,c, Adem'

_publ_section_title
;
 Absolute structure determination as a reference for the enantiomeric
 resolution of racemic mixtures of cyclophosphazenes <i>via</i> chiral
 high-performance liquid chromatography
;
_journal_issue 3
_journal_name_full 'Acta Crystallographica Section B'
_journal_page_first 355
_journal_page_last 362
_journal_paper_doi 10.1107/S0108768109006120
_journal_volume 65
_journal_year 2009
_chemical_formula_sum 'C18 H24 N5 O4 P3'
_chemical_formula_weight 467.33
_chemical_name_systematic
;
 ?
;
_space_group_IT_number 4
_symmetry_cell_setting monoclinic
_symmetry_space_group_name_Hall 'P 2yb'
_symmetry_space_group_name_H-M 'P 1 21 1'
_atom_sites_solution_hydrogens geom
_atom_sites_solution_primary direct
_atom_sites_solution_secondary difmap
_audit_creation_method SHELXL-97
_cell_angle_alpha 90.00
_cell_angle_beta 96.5520(10)
_cell_angle_gamma 90.00
_cell_formula_units_Z 2
_cell_length_a 6.30730(10)
_cell_length_b 17.6438(4)
_cell_length_c 9.5481(2)
_cell_measurement_reflns_used 10282
_cell_measurement_temperature 120(2)
_cell_measurement_theta_max 27.48
_cell_measurement_theta_min 2.91
_cell_volume 1055.62(4)
_computing_cell_refinement 'DENZO, COLLECT'
_computing_data_reduction 'DENZO, COLLECT'
_computing_molecular_graphics 'PLATON (Spek, 2003)'
_computing_structure_refinement 'SHELXL-97 (Sheldrick, 1997)'
_computing_structure_solution 'SHELXS-97 (Sheldrick, 1997)'
_diffrn_ambient_temperature 120(2)
_diffrn_detector_area_resol_mean 9.091
_diffrn_measured_fraction_theta_full 0.996
_diffrn_measured_fraction_theta_max 0.996
_diffrn_measurement_device_type 'Bruker-Nonius APEX2 Area Detector'
_diffrn_measurement_method '\f and \w scans'
_diffrn_radiation_monochromator '10cm confocal mirrors'
_diffrn_radiation_source 'Bruker-Nonius FR591 rotating anode'
_diffrn_radiation_type MoK\a
_diffrn_radiation_wavelength 0.71073
_diffrn_reflns_av_R_equivalents 0.0295
_diffrn_reflns_av_sigmaI/netI 0.0376
_diffrn_reflns_limit_h_max 8
_diffrn_reflns_limit_h_min -8
_diffrn_reflns_limit_k_max 22
_diffrn_reflns_limit_k_min -22
_diffrn_reflns_limit_l_max 12
_diffrn_reflns_limit_l_min -10
_diffrn_reflns_number 12391
_diffrn_reflns_theta_full 27.48
_diffrn_reflns_theta_max 27.48
_diffrn_reflns_theta_min 3.15
_diffrn_standards_decay_% 0
_diffrn_standards_number 0
_exptl_absorpt_coefficient_mu 0.318
_exptl_absorpt_correction_T_max 0.9874
_exptl_absorpt_correction_T_min 0.9333
_exptl_absorpt_correction_type multi-scan
_exptl_absorpt_process_details 'SADABS V2.10 (Sheldrick, G.M., 2003)'
_exptl_crystal_colour colourless
_exptl_crystal_density_diffrn 1.470
_exptl_crystal_density_method 'not measured'
_exptl_crystal_description plate
_exptl_crystal_F_000 488
_exptl_crystal_size_max 0.22
_exptl_crystal_size_mid 0.18
_exptl_crystal_size_min 0.04
_refine_diff_density_max 0.258
_refine_diff_density_min -0.285
_refine_ls_abs_structure_details 'Flack H D (1983), Acta Cryst. A39, 876-881'
_refine_ls_abs_structure_Flack 0.02(6)
_refine_ls_extinction_method none
_refine_ls_goodness_of_fit_ref 1.010
_refine_ls_hydrogen_treatment mixed
_refine_ls_matrix_type full
_refine_ls_number_parameters 279
_refine_ls_number_reflns 4543
_refine_ls_number_restraints 1
_refine_ls_restrained_S_all 1.010
_refine_ls_R_factor_all 0.0294
_refine_ls_R_factor_gt 0.0282
_refine_ls_shift/su_max 0.002
_refine_ls_shift/su_mean 0.000
_refine_ls_structure_factor_coef Fsqd
_refine_ls_weighting_details 'calc w=1/[\s^2^(Fo^2^)+(0.0168P)^2^+0.6200P] where P=(Fo^2^+2Fc^2^)/3'
_refine_ls_weighting_scheme calc
_refine_ls_wR_factor_gt 0.0645
_refine_ls_wR_factor_ref 0.0654
_reflns_number_gt 4430
_reflns_number_total 4543
_reflns_threshold_expression >2sigma(I)
_cod_data_source_file ry5024.cif
_cod_data_source_block 5b
_cod_depositor_comments
;
The following automatic conversions were performed:
'_symmetry_cell_setting' value 'Monoclinic' changed to 'monoclinic'
according to '/home/saulius/struct/CIF-dictionaries/cif_core.dic'
dictionary named 'cif_core.dic' version 2.4.1 from 2010-06-29.

Automatic conversion script
Id: cif_fix_enum 1527 2010-12-29 10:47:43Z saulius 

The following automatic conversions were performed:

'_symmetry_cell_setting' value 'Monoclinic' changed to 'monoclinic'
according to /home/saulius/struct/CIF-dictionaries/cif_core.dic
dictionary named 'cif_core.dic' version 2.4.1 from 2010-06-29.

Automatic conversion script
Id: cif_fix_values 1715 2011-07-08 13:25:40Z adriana 
;
_cod_original_sg_symbol_H-M P2(1)
_cod_database_code 2104372

loop_
_symmetry_equiv_pos_as_xyz
'x, y, z'
'-x, y+1/2, -z'

loop_
_atom_site_type_symbol
_atom_site_label
_atom_site_fract_x
_atom_site_fract_y
_atom_site_fract_z
_atom_site_U_iso_or_equiv
_atom_site_adp_type
_atom_site_calc_flag
_atom_site_refinement_flags
_atom_site_occupancy
_atom_site_disorder_assembly
_atom_site_disorder_group
H H5N 0.060(8) 0.2157(15) 0.767(4) 0.011(13) Uiso d D 1 . .
H H4N 0.824(6) 0.325(4) 0.650(4) 0.05(2) Uiso d D 1 . .
C C1 0.5718(8) 0.5162(3) 1.0131(5) 0.0240(11) Uani d . 1 . .
C C2 0.7612(9) 0.4796(3) 0.9996(5) 0.0252(11) Uani d . 1 . .
H H2 0.7772 0.4498 0.9185 0.030 Uiso calc R 1 . .
C C3 0.9284(9) 0.4870(3) 1.1067(6) 0.0331(13) Uani d . 1 . .
H H3 1.0595 0.4615 1.0990 0.040 Uiso calc R 1 . .
C C4 0.9071(10) 0.5309(4) 1.2245(6) 0.0371(14) Uani d . 1 . .
H H4 1.0233 0.5365 1.2964 0.044 Uiso calc R 1 . .
C C5 0.7132(11) 0.5666(3) 1.2361(6) 0.0364(14) Uani d . 1 . .
H H5 0.6955 0.5958 1.3177 0.044 Uiso calc R 1 . .
C C6 0.5471(10) 0.5600(3) 1.1303(6) 0.0326(13) Uani d . 1 . .
H H6 0.4158 0.5853 1.1377 0.039 Uiso calc R 1 . .
C C7 0.0591(8) 0.5483(3) 0.6743(5) 0.0218(10) Uani d . 1 . .
C C8 -0.1485(8) 0.5741(3) 0.6558(5) 0.0240(11) Uani d . 1 . .
H H8 -0.2590 0.5452 0.6899 0.029 Uiso calc R 1 . .
C C9 -0.1957(8) 0.6417(3) 0.5880(5) 0.0246(11) Uani d . 1 . .
H H9 -0.3388 0.6596 0.5764 0.030 Uiso calc R 1 . .
C C10 -0.0366(8) 0.6839(3) 0.5366(5) 0.0251(11) Uani d . 1 . .
H H10 -0.0698 0.7306 0.4893 0.030 Uiso calc R 1 . .
C C11 0.1725(9) 0.6574(3) 0.5549(6) 0.0325(13) Uani d . 1 . .
H H11 0.2828 0.6865 0.5209 0.039 Uiso calc R 1 . .
C C12 0.2213(9) 0.5895(3) 0.6216(6) 0.0290(12) Uani d . 1 . .
H H12 0.3638 0.5710 0.6317 0.035 Uiso calc R 1 . .
C C13 0.4031(9) 0.3921(3) 0.3723(5) 0.0274(12) Uani d . 1 . .
H H13A 0.4094 0.4458 0.4029 0.033 Uiso calc R 1 . .
H H13B 0.2960 0.3879 0.2882 0.033 Uiso calc R 1 . .
C C14 0.6196(8) 0.3674(3) 0.3349(6) 0.0298(12) Uani d . 1 . .
H H14A 0.6594 0.3984 0.2553 0.036 Uiso calc R 1 . .
H H14B 0.6134 0.3136 0.3050 0.036 Uiso calc R 1 . .
C C15 0.7891(8) 0.3770(3) 0.4632(5) 0.0257(11) Uani d . 1 . .
H H15A 0.9295 0.3592 0.4393 0.031 Uiso calc R 1 . .
H H15B 0.8024 0.4313 0.4895 0.031 Uiso calc R 1 . .
C C16 0.2693(9) 0.2276(4) 1.0966(5) 0.0314(13) Uani d . 1 . .
H H16A 0.2493 0.2756 1.1471 0.038 Uiso calc R 1 . .
H H16B 0.3492 0.1922 1.1639 0.038 Uiso calc R 1 . .
C C17 0.0529(9) 0.1938(3) 1.0471(5) 0.0291(12) Uani d . 1 . .
H H17A -0.0293 0.1876 1.1289 0.035 Uiso calc R 1 . .
H H17B 0.0724 0.1429 1.0065 0.035 Uiso calc R 1 . .
C C18 -0.0730(9) 0.2438(3) 0.9365(6) 0.0288(12) Uani d . 1 . .
H H18A -0.2118 0.2194 0.9050 0.035 Uiso calc R 1 . .
H H18B -0.1025 0.2933 0.9794 0.035 Uiso calc R 1 . .
N N1 0.4701(7) 0.4303(2) 0.6981(4) 0.0225(9) Uani d . 1 . .
N N2 0.4243(7) 0.2792(3) 0.7259(4) 0.0226(9) Uani d . 1 . .
N N3 0.2623(7) 0.3763(3) 0.9082(5) 0.0271(10) Uani d . 1 . .
O O3 0.3398(5) 0.3445(2) 0.4854(3) 0.0244(8) Uani d . 1 . .
O O4 0.3944(6) 0.2423(2) 0.9801(4) 0.0251(8) Uani d . 1 . .
O O1 0.3971(6) 0.5162(2) 0.9090(3) 0.0245(8) Uani d . 1 . .
O O2 0.0902(6) 0.4801(2) 0.7469(4) 0.0239(8) Uani d . 1 . .
N N4 0.7256(7) 0.3328(3) 0.5827(4) 0.0236(9) Uani d D 1 . .
N N5 0.0454(7) 0.2567(2) 0.8122(5) 0.0263(10) Uani d D 1 . .
P P1 0.3157(2) 0.44552(9) 0.81351(13) 0.0207(3) Uani d . 1 . .
P P2 0.4893(2) 0.34742(9) 0.63165(13) 0.0201(3) Uani d . 1 . .
P P3 0.2884(2) 0.29211(9) 0.85345(13) 0.0209(3) Uani d . 1 . .

loop_
_atom_site_aniso_label
_atom_site_aniso_U_11
_atom_site_aniso_U_22
_atom_site_aniso_U_33
_atom_site_aniso_U_12
_atom_site_aniso_U_13
_atom_site_aniso_U_23
C1 0.025(3) 0.024(3) 0.022(2) -0.009(2) 0.003(2) 0.000(2)
C2 0.030(3) 0.027(3) 0.019(2) 0.000(2) 0.002(2) 0.003(2)
C3 0.032(3) 0.034(3) 0.032(3) -0.006(3) -0.002(2) 0.011(2)
C4 0.045(4) 0.037(3) 0.027(3) -0.014(3) -0.009(2) 0.004(2)
C5 0.053(4) 0.030(3) 0.026(3) -0.003(3) 0.005(3) -0.003(2)
C6 0.032(3) 0.032(3) 0.034(3) -0.001(3) 0.003(2) -0.004(2)
C7 0.020(3) 0.018(2) 0.027(2) 0.002(2) 0.003(2) -0.001(2)
C8 0.016(3) 0.034(3) 0.022(2) 0.001(2) 0.0041(19) -0.001(2)
C9 0.021(3) 0.032(3) 0.021(2) 0.001(2) 0.002(2) -0.003(2)
C10 0.025(3) 0.024(3) 0.024(2) 0.003(2) -0.004(2) 0.003(2)
C11 0.025(3) 0.026(3) 0.046(3) -0.009(2) 0.005(2) 0.012(2)
C12 0.019(3) 0.028(3) 0.041(3) -0.001(2) 0.006(2) 0.004(2)
C13 0.029(3) 0.031(3) 0.021(2) -0.001(2) -0.004(2) 0.005(2)
C14 0.027(3) 0.034(3) 0.029(3) -0.005(2) 0.004(2) -0.004(2)
C15 0.026(3) 0.027(3) 0.024(3) -0.003(2) 0.005(2) 0.004(2)
C16 0.028(3) 0.044(3) 0.022(2) 0.000(3) 0.002(2) 0.011(2)
C17 0.026(3) 0.036(3) 0.026(3) -0.005(2) 0.006(2) 0.004(2)
C18 0.025(3) 0.031(3) 0.031(3) 0.000(2) 0.004(2) 0.009(2)
N1 0.017(2) 0.024(2) 0.026(2) 0.0025(17) -0.0010(16) 0.0050(17)
N2 0.019(2) 0.025(2) 0.024(2) 0.0000(17) 0.0055(17) 0.0034(17)
N3 0.023(2) 0.026(2) 0.032(2) -0.0002(19) 0.0017(19) 0.0056(19)
O3 0.0213(18) 0.0297(19) 0.0208(16) -0.0038(16) -0.0037(13) -0.0007(15)
O4 0.0211(19) 0.028(2) 0.0259(18) 0.0004(16) 0.0017(14) 0.0087(15)
O1 0.026(2) 0.0230(19) 0.0241(17) 0.0017(15) -0.0014(14) -0.0024(14)
O2 0.0207(19) 0.0194(18) 0.0318(19) 0.0012(15) 0.0036(14) 0.0030(15)
N4 0.015(2) 0.033(3) 0.023(2) -0.0015(18) 0.0042(17) 0.0011(18)
N5 0.023(2) 0.026(2) 0.028(2) -0.001(2) -0.0018(18) 0.0024(19)
P1 0.0203(6) 0.0191(6) 0.0225(6) 0.0006(5) 0.0021(5) 0.0006(5)
P2 0.0178(6) 0.0216(7) 0.0207(6) 0.0012(5) 0.0006(5) 0.0003(5)
P3 0.0201(7) 0.0188(6) 0.0236(6) 0.0005(5) 0.0015(5) 0.0029(5)

loop_
_atom_type_symbol
_atom_type_description
_atom_type_scat_dispersion_real
_atom_type_scat_dispersion_imag
_atom_type_scat_source
C C 0.0033 0.0016 'International Tables Vol C Tables 4.2.6.8 and 6.1.1.4'
H H 0.0000 0.0000 'International Tables Vol C Tables 4.2.6.8 and 6.1.1.4'
N N 0.0061 0.0033 'International Tables Vol C Tables 4.2.6.8 and 6.1.1.4'
O O 0.0106 0.0060 'International Tables Vol C Tables 4.2.6.8 and 6.1.1.4'
P P 0.1023 0.0942 'International Tables Vol C Tables 4.2.6.8 and 6.1.1.4'

loop_
_geom_angle_atom_site_label_1
_geom_angle_atom_site_label_2
_geom_angle_atom_site_label_3
_geom_angle_site_symmetry_1
_geom_angle_site_symmetry_3
_geom_angle
_geom_angle_publ_flag
C2 C1 C6 . . 121.1(5) ?
C2 C1 O1 . . 123.8(4) ?
C6 C1 O1 . . 115.0(5) ?
C1 C2 C3 . . 118.8(5) ?
C4 C3 C2 . . 121.0(6) ?
C3 C4 C5 . . 119.1(5) ?
C6 C5 C4 . . 120.4(5) ?
C5 C6 C1 . . 119.7(6) ?
C8 C7 O2 . . 115.4(4) ?
C8 C7 C12 . . 120.3(5) ?
O2 C7 C12 . . 124.3(5) ?
C9 C8 C7 . . 120.0(5) ?
C8 C9 C10 . . 120.5(5) ?
C9 C10 C11 . . 119.3(5) ?
C12 C11 C10 . . 120.6(5) ?
C11 C12 C7 . . 119.2(5) ?
O3 C13 C14 . . 109.8(4) ?
C13 C14 C15 . . 110.1(4) ?
N4 C15 C14 . . 109.4(4) ?
O4 C16 C17 . . 112.2(4) ?
C16 C17 C18 . . 111.5(5) ?
N5 C18 C17 . . 111.8(4) ?
P1 N1 P2 . . 120.9(3) ?
P3 N2 P2 . . 121.7(3) ?
P1 N3 P3 . . 119.9(3) ?
C13 O3 P2 . . 116.4(3) ?
C16 O4 P3 . . 117.7(3) ?
C1 O1 P1 . . 125.7(3) ?
C7 O2 P1 . . 126.3(3) ?
C15 N4 P2 . . 118.3(4) ?
C18 N5 P3 . . 113.7(3) ?
N1 P1 N3 . . 117.2(2) ?
N1 P1 O1 . . 110.4(2) ?
N3 P1 O1 . . 110.7(2) ?
N1 P1 O2 . . 112.2(2) ?
N3 P1 O2 . . 106.5(2) ?
O1 P1 O2 . . 98.18(19) ?
N2 P2 O3 . . 107.9(2) ?
N2 P2 N1 . . 115.6(2) ?
O3 P2 N1 . . 108.2(2) ?
N2 P2 N4 . . 110.3(2) ?
O3 P2 N4 . . 102.2(2) ?
N1 P2 N4 . . 111.7(2) ?
O4 P3 N2 . . 106.9(2) ?
O4 P3 N3 . . 108.5(2) ?
N2 P3 N3 . . 118.2(2) ?
O4 P3 N5 . . 105.7(2) ?
N2 P3 N5 . . 109.2(2) ?
N3 P3 N5 . . 107.6(2) ?

loop_
_geom_bond_atom_site_label_1
_geom_bond_atom_site_label_2
_geom_bond_site_symmetry_2
_geom_bond_distance
_geom_bond_publ_flag
C1 C2 . 1.375(8) ?
C1 C6 . 1.382(8) ?
C1 O1 . 1.395(6) ?
C2 C3 . 1.387(7) ?
C3 C4 . 1.384(8) ?
C4 C5 . 1.390(9) ?
C5 C6 . 1.374(8) ?
C7 C8 . 1.378(7) ?
C7 O2 . 1.390(6) ?
C7 C12 . 1.394(7) ?
C8 C9 . 1.371(7) ?
C9 C10 . 1.382(7) ?
C10 C11 . 1.390(8) ?
C11 C12 . 1.374(8) ?
C13 O3 . 1.458(6) ?
C13 C14 . 1.513(7) ?
C14 C15 . 1.539(7) ?
C15 N4 . 1.473(6) ?
C16 O4 . 1.457(6) ?
C16 C17 . 1.513(8) ?
C17 C18 . 1.527(7) ?
C18 N5 . 1.488(7) ?
N1 P1 . 1.573(4) ?
N1 P2 . 1.602(4) ?
N2 P3 . 1.582(4) ?
N2 P2 . 1.583(4) ?
N3 P1 . 1.577(5) ?
N3 P3 . 1.588(5) ?
O3 P2 . 1.593(3) ?
O4 P3 . 1.578(3) ?
O1 P1 . 1.593(4) ?
O2 P1 . 1.608(4) ?
N4 P2 . 1.631(4) ?
N5 P3 . 1.658(5) ?
